data_1503201
loop_
_publ_author_name
'Hayashi, Shin-ya'
'Inokuma, Yasuhide'
'Osuka, Atsuhiro'

_publ_section_title
;
 meso-Tris(oligo-2,5-thienylene)-substituted subporphyrins.
;
_journal_issue 18
_journal_name_full 'Organic letters'
_journal_page_first 4148
_journal_page_last 4151
_journal_paper_doi 10.1021/ol101746d
_journal_volume 12
_journal_year 2010
_chemical_formula_moiety 'C52 H30 B N3 O S9'
_chemical_formula_sum 'C52 H30 B N3 O S9'
_chemical_formula_weight 1012.14
_chemical_name_systematic
; 
 ? 
;
_space_group_IT_number 2
_symmetry_cell_setting triclinic
_symmetry_Int_Tables_number 2
_symmetry_space_group_name_Hall '-P 1'
_symmetry_space_group_name_H-M 'P -1'
_atom_sites_solution_hydrogens geom
_atom_sites_solution_primary direct
_atom_sites_solution_secondary difmap
_audit_creation_method SHELXL-97
_cell_angle_alpha 113.171(9)
_cell_angle_beta 111.245(9)
_cell_angle_gamma 95.232(10)
_cell_formula_units_Z 4
_cell_length_a 14.900(4)
_cell_length_b 18.725(6)
_cell_length_c 19.242(6)
_cell_measurement_reflns_used 19111
_cell_measurement_temperature 123(2)
_cell_measurement_theta_max 27.5
_cell_measurement_theta_min 3.0
_cell_volume 4426(2)
_computing_structure_refinement 'SHELXL-97 (Sheldrick, 1997)'
_computing_structure_solution 'SHELXS-97 (Sheldrick, 1990)'
_diffrn_ambient_temperature 123(2)
_diffrn_detector_area_resol_mean 10.0
_diffrn_measured_fraction_theta_full 0.976
_diffrn_measured_fraction_theta_max 0.976
_diffrn_measurement_device_type 'Rigaku RAXIS-RAPID'
_diffrn_measurement_method \w
_diffrn_radiation_monochromator graphite
_diffrn_radiation_source 'fine-focus sealed tube'
_diffrn_radiation_type MoK\a
_diffrn_radiation_wavelength 0.71075
_diffrn_reflns_av_R_equivalents 0.0934
_diffrn_reflns_av_sigmaI/netI 0.1279
_diffrn_reflns_limit_h_max 17
_diffrn_reflns_limit_h_min -17
_diffrn_reflns_limit_k_max 22
_diffrn_reflns_limit_k_min -22
_diffrn_reflns_limit_l_max 22
_diffrn_reflns_limit_l_min -22
_diffrn_reflns_number 32882
_diffrn_reflns_theta_full 25.00
_diffrn_reflns_theta_max 25.00
_diffrn_reflns_theta_min 3.01
_exptl_absorpt_coefficient_mu 0.497
_exptl_absorpt_correction_T_max 0.9071
_exptl_absorpt_correction_T_min 0.8651
_exptl_absorpt_correction_type none
_exptl_crystal_colour purple
_exptl_crystal_density_diffrn 1.519
_exptl_crystal_density_method 'not measured'
_exptl_crystal_description prism
_exptl_crystal_F_000 2080
_exptl_crystal_size_max 0.30
_exptl_crystal_size_mid 0.30
_exptl_crystal_size_min 0.20
_refine_diff_density_max 1.845
_refine_diff_density_min -0.946
_refine_diff_density_rms 0.108
_refine_ls_extinction_method none
_refine_ls_goodness_of_fit_ref 1.013
_refine_ls_hydrogen_treatment constr
_refine_ls_matrix_type full
_refine_ls_number_parameters 1273
_refine_ls_number_reflns 15233
_refine_ls_number_restraints 96
_refine_ls_restrained_S_all 1.019
_refine_ls_R_factor_all 0.1722
_refine_ls_R_factor_gt 0.0941
_refine_ls_shift/su_max 0.008
_refine_ls_shift/su_mean 0.000
_refine_ls_structure_factor_coef Fsqd
_refine_ls_weighting_details 'calc w=1/[\s^2^(Fo^2^)+(0.1148P)^2^+18.3600P] where P=(Fo^2^+2Fc^2^)/3'
_refine_ls_weighting_scheme calc
_refine_ls_wR_factor_gt 0.2219
_refine_ls_wR_factor_ref 0.2731
_reflns_number_gt 8111
_reflns_number_total 15233
_reflns_threshold_expression >2sigma(I)
_cod_data_source_file ol101746d_si_005.cif
_cod_data_source_block 91105hay
_cod_database_code 1503201

loop_
_symmetry_equiv_pos_as_xyz
'x, y, z'
'-x, -y, -z'

loop_
_atom_site_label
_atom_site_type_symbol
_atom_site_fract_x
_atom_site_fract_y
_atom_site_fract_z
_atom_site_U_iso_or_equiv
_atom_site_adp_type
_atom_site_occupancy
_atom_site_symmetry_multiplicity
_atom_site_calc_flag
_atom_site_refinement_flags
_atom_site_disorder_assembly
_atom_site_disorder_group
S1 S 0.78175(14) 0.38453(13) 0.10895(13) 0.0376(5) Uani 1 1 d . . .
S2 S 0.30571(15) 0.25278(13) 0.26229(13) 0.0388(5) Uani 1 1 d . . .
S3 S 0.13546(16) 0.05045(14) -0.26072(14) 0.0470(6) Uani 1 1 d . . .
S4 S 0.84298(16) 0.28426(13) 0.31631(14) 0.0431(5) Uani 1 1 d . . .
S5 S 0.93093(15) 0.55703(14) 0.05845(14) 0.0444(6) Uani 1 1 d . . .
S6 S 1.27650(16) 0.43881(13) 0.13126(14) 0.0417(5) Uani 1 1 d . . .
S7 S 0.31177(15) 0.34047(14) 0.50922(13) 0.0423(5) Uani 1 1 d . . .
S8 S 1.55326(16) 0.52050(14) 0.12163(14) 0.0460(6) Uani 1 1 d . . .
S9 S 0.74658(16) 0.45186(13) 0.48333(13) 0.0434(5) Uani 1 1 d . . .
S10 S 0.63007(16) 0.04134(14) -0.16965(14) 0.0474(6) Uani 1 1 d . . .
S11 S 0.61007(17) 0.41046(14) 0.63544(14) 0.0463(6) Uani 1 1 d . . .
S12 S -0.16484(17) -0.10974(15) -0.41924(15) 0.0552(7) Uani 1 1 d . . .
S13 S 1.24675(17) 0.68773(18) 0.19034(17) 0.0647(8) Uani 1 1 d . . .
S15 S 1.7661(2) 0.75360(18) 0.2921(3) 0.0934(11) Uani 1 1 d . . .
S16 S 0.0461(2) 0.3293(2) 0.5517(2) 0.0881(10) Uani 1 1 d . . .
O1 O 0.5355(4) 0.0976(3) 0.0415(3) 0.0349(13) Uani 1 1 d . . .
N1 N 0.3783(4) 0.1310(4) 0.0414(4) 0.0283(14) Uani 1 1 d . . .
O2 O 1.0631(4) 0.1551(3) 0.1428(3) 0.0410(14) Uani 1 1 d . . .
N2 N 1.0488(4) 0.2831(4) 0.1528(4) 0.0361(16) Uani 1 1 d . . .
N3 N 0.5299(4) 0.2376(4) 0.1158(4) 0.0300(14) Uani 1 1 d . . .
N4 N 0.4537(4) 0.1675(4) -0.0341(4) 0.0320(15) Uani 1 1 d . . .
N5 N 0.8993(4) 0.1798(4) 0.0836(4) 0.0349(15) Uani 1 1 d . . .
C16 C 0.7333(6) 0.1272(5) 0.0273(5) 0.038(2) Uani 1 1 d . . .
H1 H 0.6669 0.0941 -0.0103 0.046 Uiso 1 1 calc R . .
C95 C 0.3480(6) 0.2792(5) 0.3680(5) 0.0347(18) Uani 1 1 d . . .
N6 N 1.0063(5) 0.1786(4) 0.0177(4) 0.0339(15) Uani 1 1 d . . .
C17 C 0.8200(6) 0.1259(5) 0.0094(5) 0.0349(18) Uani 1 1 d . . .
C1 C 0.3706(5) 0.1226(5) -0.1079(5) 0.0331(18) Uani 1 1 d . . .
C2 C 0.5165(5) 0.2635(5) 0.1880(5) 0.0323(18) Uani 1 1 d . . .
C3 C 0.4355(5) 0.2196(5) 0.1887(5) 0.0315(18) Uani 1 1 d . . .
C4 C 0.2925(5) 0.0874(5) -0.0305(5) 0.0348(18) Uani 1 1 d . . .
C5 C 0.3611(5) 0.1557(5) 0.1113(5) 0.0339(18) Uani 1 1 d . . .
C80 C 0.9060(6) 0.5000(5) 0.1049(5) 0.0360(19) Uani 1 1 d . . .
C6 C 0.5907(5) 0.2965(5) 0.1162(5) 0.0332(18) Uani 1 1 d . . .
C7 C 0.4706(6) 0.2081(5) -0.1234(5) 0.040(2) Uani 1 1 d . . .
H2 H 0.4976 0.2345 -0.1475 0.048 Uiso 1 1 calc R . .
C31 C 0.5624(6) 0.0779(5) 0.1091(5) 0.040(2) Uani 1 1 d . . .
H62 H 0.6016 0.1270 0.1622 0.061 Uiso 1 1 calc R . .
H63 H 0.6025 0.0393 0.1021 0.061 Uiso 1 1 calc R . .
H64 H 0.5017 0.0539 0.1098 0.061 Uiso 1 1 calc R . .
C8 C 0.6284(5) 0.3634(5) 0.1989(5) 0.0376(19) Uani 1 1 d . . .
H3 H 0.6764 0.4127 0.2202 0.045 Uiso 1 1 calc R . .
C18 C 1.1282(6) 0.3251(5) 0.1539(5) 0.0378(19) Uani 1 1 d . . .
C9 C 0.5825(6) 0.3431(5) 0.2412(5) 0.0333(18) Uani 1 1 d . . .
H4 H 0.5929 0.3766 0.2970 0.040 Uiso 1 1 calc R . .
C37 C -0.2229(6) -0.0866(5) -0.4999(5) 0.047(2) Uani 1 1 d . . .
C19 C 1.1676(6) 0.3986(5) 0.2312(5) 0.040(2) Uani 1 1 d . . .
H5 H 1.2257 0.4403 0.2517 0.048 Uiso 1 1 calc R . .
C20 C 0.9378(6) 0.2918(5) 0.2174(5) 0.0371(19) Uani 1 1 d . . .
C68 C 1.4559(6) 0.5890(5) 0.1999(5) 0.044(2) Uani 1 1 d . . .
H6 H 1.4068 0.5983 0.2206 0.052 Uiso 1 1 calc R . .
C81 C 1.0552(6) 0.5941(5) 0.1283(5) 0.038(2) Uani 1 1 d . . .
C82 C 0.8059(6) 0.4486(5) 0.0695(5) 0.0343(18) Uani 1 1 d . . .
C56 C 0.7044(6) 0.4088(5) 0.5337(5) 0.040(2) Uani 1 1 d . . .
C38 C 0.1979(6) 0.0239(5) -0.1833(5) 0.041(2) Uani 1 1 d . . .
C92 C 0.1651(6) 0.3614(5) 0.5661(5) 0.0388(19) Uani 1 1 d U . .
C10 C 0.2575(6) 0.1179(5) 0.0813(5) 0.039(2) Uani 1 1 d . . .
H7 H 0.2231 0.1209 0.1150 0.047 Uiso 1 1 calc R . .
C21 C 1.0785(6) 0.2218(5) 0.0102(5) 0.039(2) Uani 1 1 d . . .
C96 C 0.4217(5) 0.2456(5) 0.2657(5) 0.0330(18) Uani 1 1 d . . .
C11 C 0.5907(5) 0.2880(5) 0.0400(5) 0.0325(18) Uani 1 1 d . . .
C57 C 0.7953(6) 0.3722(5) 0.4452(5) 0.039(2) Uani 1 1 d . . .
C22 C 1.0291(5) 0.3240(5) 0.2187(5) 0.0353(19) Uani 1 1 d . . .
C69 C 1.6001(7) 0.6237(6) 0.1880(6) 0.049(2) Uani 1 1 d . . .
C23 C 0.8347(6) 0.0951(5) -0.0647(5) 0.039(2) Uani 1 1 d . . .
C39 C 0.1418(6) -0.0489(5) -0.1992(5) 0.046(2) Uani 1 1 d . . .
H8 H 0.1625 -0.0744 -0.1642 0.055 Uiso 1 1 calc R . .
C58 C 0.5564(6) 0.5336(5) 0.6264(6) 0.045(2) Uani 1 1 d . . .
H9 H 0.5273 0.5775 0.6334 0.054 Uiso 1 1 calc R . .
C59 C 0.9301(6) 0.4168(5) 0.3310(5) 0.039(2) Uani 1 1 d . . .
H10 H 0.9659 0.4549 0.3227 0.047 Uiso 1 1 calc R . .
C83 C 0.6362(6) 0.3846(5) -0.0137(5) 0.0381(19) Uani 1 1 d . . .
H11 H 0.5721 0.3719 -0.0579 0.046 Uiso 1 1 calc R . .
C70 C 1.5394(7) 0.6502(6) 0.2253(6) 0.049(2) Uani 1 1 d . . .
H12 H 1.5524 0.7047 0.2646 0.059 Uiso 1 1 calc R . .
C33 C 0.2754(6) 0.2915(5) 0.4016(5) 0.0375(19) Uani 1 1 d . . .
C60 C 0.6472(6) 0.4485(5) 0.5784(5) 0.039(2) Uani 1 1 d . . .
C24 C 0.9292(6) 0.1268(5) -0.0603(5) 0.038(2) Uani 1 1 d . . .
C61 C 0.8928(6) 0.4388(5) 0.3920(5) 0.043(2) Uani 1 1 d . . .
H13 H 0.9004 0.4932 0.4285 0.052 Uiso 1 1 calc R . .
C12 C 0.3838(6) 0.1480(5) -0.1651(5) 0.040(2) Uani 1 1 d . . .
H14 H 0.3395 0.1264 -0.2229 0.048 Uiso 1 1 calc R . .
C97 C 0.4473(6) 0.2833(5) 0.4019(5) 0.0352(18) Uani 1 1 d . . .
H15 H 0.4848 0.2973 0.4594 0.042 Uiso 1 1 calc R . .
C98 C 0.4894(6) 0.2650(5) 0.3447(5) 0.0378(19) Uani 1 1 d . . .
H16 H 0.5579 0.2661 0.3595 0.045 Uiso 1 1 calc R . .
C40 C 0.0364(6) -0.0339(5) -0.3128(5) 0.040(2) Uani 1 1 d . . .
C71 C 1.3739(6) 0.3609(5) 0.0575(5) 0.044(2) Uani 1 1 d . . .
H17 H 1.4218 0.3479 0.0361 0.053 Uiso 1 1 calc R . .
C13 C 0.2892(5) 0.0761(4) -0.1089(5) 0.0320(18) Uani 1 1 d . . .
C84 C 0.9900(6) 0.5097(5) 0.1701(6) 0.050(2) Uani 1 1 d . . .
H18 H 0.9919 0.4833 0.2036 0.060 Uiso 1 1 calc R . .
B2 B 1.0076(6) 0.1940(6) 0.0997(6) 0.037(2) Uani 1 1 d . . .
C25 C 1.1074(6) 0.3983(5) 0.2701(5) 0.039(2) Uani 1 1 d . . .
H19 H 1.1158 0.4399 0.3221 0.047 Uiso 1 1 calc R . .
C62 C 0.7267(6) 0.3370(6) 0.5207(5) 0.048(2) Uani 1 1 d . . .
H20 H 0.7096 0.3043 0.5437 0.058 Uiso 1 1 calc R . .
C34 C 0.1262(6) 0.2948(5) 0.4127(5) 0.040(2) Uani 1 1 d . . .
H21 H 0.0556 0.2850 0.3920 0.049 Uiso 1 1 calc R . .
C63 C 0.9094(6) 0.3350(5) 0.2850(5) 0.0378(19) Uani 1 1 d . . .
C64 C 0.7778(6) 0.3159(5) 0.4696(6) 0.043(2) Uani 1 1 d . . .
H22 H 0.7977 0.2674 0.4541 0.051 Uiso 1 1 calc R . .
C85 C 1.0747(6) 0.5629(5) 0.1836(5) 0.047(2) Uani 1 1 d . . .
H23 H 1.1394 0.5758 0.2271 0.057 Uiso 1 1 calc R . .
C72 C 1.3766(6) 0.4388(5) 0.1071(5) 0.042(2) Uani 1 1 d . . .
C26 C 1.0521(6) 0.1883(5) -0.0772(5) 0.0369(19) Uani 1 1 d . . .
H24 H 1.0903 0.2031 -0.1020 0.044 Uiso 1 1 calc R . .
C27 C 0.9619(6) 0.1310(5) -0.1195(5) 0.045(2) Uani 1 1 d . . .
H25 H 0.9271 0.0992 -0.1787 0.054 Uiso 1 1 calc R . .
C65 C 0.6137(6) 0.5127(5) 0.5790(5) 0.0367(19) Uani 1 1 d . . .
H26 H 0.6265 0.5414 0.5509 0.044 Uiso 1 1 calc R . .
C28 C 0.7649(6) 0.1852(5) 0.1088(5) 0.042(2) Uani 1 1 d . . .
H27 H 0.7235 0.1993 0.1369 0.050 Uiso 1 1 calc R . .
C14 C 0.5144(5) 0.2248(5) -0.0374(5) 0.0327(18) Uani 1 1 d . . .
C86 C 0.7214(6) 0.4416(5) 0.0051(5) 0.040(2) Uani 1 1 d . . .
H28 H 0.7198 0.4723 -0.0244 0.049 Uiso 1 1 calc R . .
C35 C 0.1893(6) 0.3327(5) 0.4954(5) 0.0381(19) Uani 1 1 d . . .
C45 C -0.3305(6) -0.1204(5) -0.5539(5) 0.0416(17) Uani 1 1 d U . .
C41 C -0.0508(6) -0.0460(5) -0.3866(6) 0.047(2) Uani 1 1 d . . .
C15 C 0.2172(6) 0.0774(5) -0.0028(5) 0.041(2) Uani 1 1 d . . .
H29 H 0.1494 0.0468 -0.0384 0.049 Uiso 1 1 calc R . .
B3 B 0.4777(6) 0.1544(5) 0.0418(6) 0.034(2) Uani 1 1 d . . .
C29 C 0.8701(6) 0.2209(5) 0.1444(5) 0.0381(19) Uani 1 1 d . . .
C87 C 1.1018(7) 0.6749(5) 0.0613(6) 0.045(2) Uani 1 1 d . . .
H30 H 1.0374 0.6596 0.0165 0.054 Uiso 1 1 calc R . .
C36 C 0.1750(6) 0.2712(5) 0.3599(5) 0.042(2) Uani 1 1 d . . .
H31 H 0.1401 0.2436 0.3004 0.050 Uiso 1 1 calc R . .
C88 C 1.1872(8) 0.7274(5) 0.0738(7) 0.056(3) Uani 1 1 d . . .
H32 H 1.1858 0.7515 0.0383 0.067 Uiso 1 1 calc R . .
C73 C 1.2925(6) 0.3028(5) 0.0418(5) 0.041(2) Uani 1 1 d . . .
H33 H 1.2799 0.2466 0.0081 0.050 Uiso 1 1 calc R . .
C32 C 1.0294(6) 0.0701(6) 0.1045(6) 0.053(2) Uani 1 1 d . . .
H65 H 0.9614 0.0518 0.0597 0.079 Uiso 1 1 calc R . .
H66 H 1.0296 0.0530 0.1465 0.079 Uiso 1 1 calc R . .
H67 H 1.0741 0.0466 0.0808 0.079 Uiso 1 1 calc R . .
C48 C 0.7528(6) 0.0409(5) -0.1462(5) 0.040(2) Uani 1 1 d . . .
C42 C -0.0589(7) -0.0101(6) -0.4369(6) 0.056(3) Uani 1 1 d . . .
H34 H -0.0043 0.0272 -0.4294 0.068 Uiso 1 1 calc R . .
C89 C 1.1224(6) 0.6489(5) 0.1208(5) 0.039(2) Uani 1 1 d . . .
C43 C -0.1573(7) -0.0340(6) -0.5021(6) 0.057(3) Uani 1 1 d . . .
H35 H -0.1748 -0.0148 -0.5429 0.068 Uiso 1 1 calc R . .
C44 C 0.0517(6) -0.0809(6) -0.2721(6) 0.053(2) Uani 1 1 d . . .
H36 H 0.0053 -0.1305 -0.2916 0.064 Uiso 1 1 calc R . .
C74 C 1.4510(6) 0.5145(5) 0.1427(5) 0.0382(19) Uani 1 1 d . . .
C66 C 0.8451(6) 0.3747(5) 0.3936(5) 0.041(2) Uani 1 1 d . . .
C49 C 0.5881(6) -0.0350(5) -0.2698(5) 0.050(2) Uani 1 1 d . A .
C30 C 1.1493(6) 0.2931(5) 0.0822(5) 0.0353(19) Uani 1 1 d . . .
C67 C 0.5490(6) 0.4836(5) 0.6595(5) 0.043(2) Uani 1 1 d . . .
H37 H 0.5137 0.4881 0.6927 0.052 Uiso 1 1 calc R . .
C90 C 0.6569(6) 0.3497(5) 0.0390(5) 0.0377(19) Uani 1 1 d . . .
C50 C 0.7593(7) -0.0167(6) -0.2151(5) 0.052(2) Uani 1 1 d . . .
H38 H 0.8206 -0.0272 -0.2150 0.062 Uiso 1 1 calc R . .
C51 C 0.6658(7) -0.0582(6) -0.2853(6) 0.056(3) Uani 1 1 d . . .
H39 H 0.6577 -0.0982 -0.3380 0.067 Uiso 1 1 calc R . .
C93 C 0.1720(7) 0.4229(5) 0.6995(6) 0.051(2) Uani 1 1 d U . .
H40 H 0.1976 0.4548 0.7585 0.061 Uiso 1 1 calc R . .
C75 C 1.7412(6) 0.6497(5) 0.1459(6) 0.041(2) Uani 1 1 d . . .
H41 H 1.7152 0.6055 0.0913 0.049 Uiso 1 1 calc R . .
C76 C 1.2337(6) 0.3337(5) 0.0789(5) 0.0367(19) Uani 1 1 d . . .
C91 C 1.2694(8) 0.7396(6) 0.1399(7) 0.066(3) Uani 1 1 d . . .
H42 H 1.3330 0.7731 0.1571 0.079 Uiso 1 1 calc R . .
C94 C 0.0744(8) 0.3833(6) 0.6514(6) 0.061(3) Uani 1 1 d . . .
H43 H 0.0262 0.3863 0.6732 0.073 Uiso 1 1 calc R . .
C46 C -0.4992(7) -0.1460(6) -0.6542(6) 0.065(3) Uani 1 1 d . . .
H45 H -0.5572 -0.1470 -0.6973 0.079 Uiso 1 1 calc R . .
C47 C -0.5025(6) -0.1865(6) -0.6122(5) 0.0491(18) Uani 1 1 d U . .
H46 H -0.5638 -0.2182 -0.6225 0.059 Uiso 1 1 calc R . .
C77 C 1.8339(12) 0.7078(11) 0.1869(12) 0.110(5) Uani 1 1 d . . .
H48 H 1.8793 0.7057 0.1623 0.132 Uiso 1 1 calc R . .
C78 C 1.6940(7) 0.6676(6) 0.1987(7) 0.066(3) Uani 1 1 d . . .
C79 C 1.8534(11) 0.7650(8) 0.2610(13) 0.122(6) Uani 1 1 d . . .
H70 H 1.9123 0.8089 0.2939 0.146 Uiso 1 1 calc R . .
S18 S -0.3898(3) -0.0954(2) -0.6267(2) 0.0987(11) Uani 1 1 d . . .
C103 C -0.4040(4) -0.1797(4) -0.5473(4) 0.0207(12) Uani 1 1 d U . .
H50 H -0.3900 -0.2048 -0.5117 0.025 Uiso 1 1 calc R . .
C104 C 0.2380(5) 0.4142(4) 0.6556(4) 0.0168(13) Uani 1 1 d U . .
H51 H 0.3082 0.4364 0.6786 0.020 Uiso 1 1 calc R . .
S19 S 0.4580(5) -0.0902(4) -0.4357(4) 0.0562(17) Uani 0.629(11) 1 d P A 1
S20 S 0.1470(4) -0.1928(3) -0.6038(4) 0.078(2) Uani 0.629(11) 1 d P A 1
C105 C 0.4817(7) -0.0629(6) -0.3255(6) 0.062(3) Uani 1 1 d DU . .
C106 C 0.310(2) -0.098(2) -0.3991(16) 0.055(8) Uani 0.629(11) 1 d PU A 1
H52 H 0.2434 -0.1068 -0.4043 0.066 Uiso 0.629(11) 1 calc PR A 1
C107 C 0.3959(15) -0.0721(15) -0.3214(15) 0.060(7) Uani 0.629(11) 1 d P A 1
H53 H 0.3912 -0.0619 -0.2706 0.072 Uiso 0.629(11) 1 calc PR A 1
C108 C 0.3312(12) -0.1103(11) -0.4639(12) 0.056(5) Uani 0.629(11) 1 d P A 1
C109 C 0.2666(14) -0.1292(11) -0.5473(12) 0.071(7) Uani 0.629(11) 1 d P A 1
C110 C 0.1320(16) -0.1796(13) -0.6944(10) 0.069(5) Uani 0.629(11) 1 d P A 1
H54 H 0.0724 -0.2054 -0.7454 0.083 Uiso 0.629(11) 1 calc PR A 1
C111 C 0.2107(13) -0.1313(13) -0.6842(10) 0.070(5) Uani 0.629(11) 1 d P A 1
H55 H 0.2164 -0.1172 -0.7251 0.084 Uiso 0.629(11) 1 calc PR A 1
C112 C 0.2835(14) -0.1048(12) -0.6036(12) 0.071(5) Uani 0.629(11) 1 d P A 1
H56 H 0.3462 -0.0694 -0.5853 0.085 Uiso 0.629(11) 1 calc PR A 1
S21 S 0.4207(8) -0.1093(6) -0.4235(7) 0.059(3) Uani 0.371(11) 1 d P A 2
S22 S 0.2303(10) -0.1750(10) -0.6006(9) 0.113(5) Uani 0.371(11) 1 d P A 2
C113 C 0.305(2) -0.079(2) -0.350(2) 0.058(9) Uani 0.371(11) 1 d PDU A 2
H57 H 0.2500 -0.0758 -0.3363 0.070 Uiso 0.371(11) 1 calc PR A 2
C116 C 0.1114(17) -0.1717(16) -0.5248(18) 0.103(12) Uani 0.371(11) 1 d PDU A 2
H71 H 0.0852 -0.1629 -0.4847 0.124 Uiso 0.371(11) 1 calc PR A 2
C117 C 0.2131(17) -0.1545(17) -0.5095(19) 0.069(8) Uani 0.371(11) 1 d PDU A 2
C118 C 0.057(3) -0.2049(19) -0.6126(18) 0.112(13) Uani 0.371(11) 1 d PDU A 2
H72 H -0.0134 -0.2229 -0.6358 0.135 Uiso 0.371(11) 1 calc PR A 2
C114 C 0.4082(19) -0.051(3) -0.295(2) 0.057(10) Uani 0.371(11) 1 d PDU A 2
H60 H 0.4286 -0.0230 -0.2366 0.069 Uiso 0.371(11) 1 calc PR A 2
C119 C 0.100(2) -0.214(2) -0.669(2) 0.072(9) Uani 0.371(11) 1 d PDU A 2
H61 H 0.0680 -0.2346 -0.7283 0.087 Uiso 0.371(11) 1 calc PR A 2
C115 C 0.302(4) -0.111(5) -0.430(3) 0.069(14) Uani 0.371(11) 1 d PDU A 2

loop_
_atom_site_aniso_label
_atom_site_aniso_U_11
_atom_site_aniso_U_22
_atom_site_aniso_U_33
_atom_site_aniso_U_23
_atom_site_aniso_U_13
_atom_site_aniso_U_12
S1 0.0258(10) 0.0438(12) 0.0363(12) 0.0195(10) 0.0082(9) -0.0031(9)
S2 0.0277(10) 0.0511(13) 0.0340(12) 0.0183(10) 0.0123(9) 0.0053(10)
S3 0.0359(12) 0.0456(13) 0.0391(13) 0.0185(11) 0.0009(10) -0.0080(10)
S4 0.0359(11) 0.0437(13) 0.0416(13) 0.0146(10) 0.0151(10) 0.0058(10)
S5 0.0295(11) 0.0516(14) 0.0483(14) 0.0302(11) 0.0082(10) -0.0029(10)
S6 0.0373(12) 0.0385(12) 0.0437(13) 0.0152(10) 0.0174(10) 0.0038(10)
S7 0.0317(11) 0.0501(14) 0.0354(12) 0.0146(10) 0.0125(9) 0.0017(10)
S8 0.0401(12) 0.0434(13) 0.0500(14) 0.0222(11) 0.0160(11) 0.0034(10)
S9 0.0453(13) 0.0437(13) 0.0382(12) 0.0157(10) 0.0194(10) 0.0084(11)
S10 0.0312(11) 0.0458(13) 0.0462(13) 0.0168(11) 0.0048(10) -0.0002(10)
S11 0.0430(13) 0.0483(14) 0.0404(13) 0.0175(11) 0.0164(10) 0.0023(11)
S12 0.0394(13) 0.0584(16) 0.0512(15) 0.0290(13) 0.0028(11) -0.0056(12)
S13 0.0327(12) 0.0776(19) 0.0637(17) 0.0313(15) 0.0087(12) -0.0150(12)
S15 0.066(2) 0.0514(18) 0.140(3) 0.028(2) 0.043(2) 0.0039(15)
S16 0.0642(19) 0.121(3) 0.074(2) 0.037(2) 0.0361(17) 0.0182(19)
O1 0.025(3) 0.032(3) 0.041(3) 0.014(3) 0.013(2) 0.001(2)
N1 0.022(3) 0.030(3) 0.028(3) 0.012(3) 0.009(3) -0.001(3)
O2 0.030(3) 0.047(4) 0.041(3) 0.022(3) 0.010(3) 0.006(3)
N2 0.024(3) 0.040(4) 0.031(4) 0.010(3) 0.008(3) 0.001(3)
N3 0.023(3) 0.027(3) 0.034(4) 0.012(3) 0.009(3) 0.001(3)
N4 0.030(3) 0.033(4) 0.029(4) 0.012(3) 0.012(3) 0.001(3)
N5 0.025(3) 0.038(4) 0.032(4) 0.014(3) 0.006(3) 0.004(3)
C16 0.024(4) 0.041(5) 0.041(5) 0.016(4) 0.008(4) 0.004(4)
C95 0.036(4) 0.039(5) 0.031(4) 0.016(4) 0.017(4) 0.006(4)
N6 0.031(4) 0.033(4) 0.032(4) 0.012(3) 0.011(3) 0.007(3)
C17 0.030(4) 0.031(4) 0.038(5) 0.017(4) 0.009(4) 0.001(4)
C1 0.027(4) 0.034(4) 0.030(4) 0.011(4) 0.011(4) 0.002(4)
C2 0.026(4) 0.034(4) 0.026(4) 0.011(4) 0.007(3) -0.001(4)
C3 0.020(4) 0.037(4) 0.029(4) 0.010(4) 0.008(3) 0.003(3)
C4 0.026(4) 0.032(4) 0.033(5) 0.012(4) 0.004(3) -0.004(4)
C5 0.027(4) 0.034(5) 0.033(5) 0.014(4) 0.009(4) 0.000(4)
C80 0.031(4) 0.037(5) 0.034(5) 0.015(4) 0.012(4) -0.003(4)
C6 0.026(4) 0.031(4) 0.032(5) 0.013(4) 0.005(3) -0.004(3)
C7 0.038(5) 0.044(5) 0.030(5) 0.013(4) 0.017(4) -0.002(4)
C31 0.030(4) 0.047(5) 0.039(5) 0.020(4) 0.009(4) 0.013(4)
C8 0.024(4) 0.035(5) 0.040(5) 0.012(4) 0.007(4) 0.002(4)
C18 0.025(4) 0.042(5) 0.035(5) 0.015(4) 0.006(4) 0.004(4)
C9 0.032(4) 0.035(5) 0.029(4) 0.011(4) 0.015(4) 0.001(4)
C37 0.039(5) 0.052(6) 0.039(5) 0.021(4) 0.006(4) 0.005(4)
C19 0.031(4) 0.032(5) 0.041(5) 0.011(4) 0.007(4) 0.000(4)
C20 0.035(4) 0.036(5) 0.034(5) 0.013(4) 0.011(4) 0.010(4)
C68 0.046(5) 0.047(5) 0.038(5) 0.023(4) 0.016(4) 0.005(4)
C81 0.027(4) 0.034(5) 0.043(5) 0.013(4) 0.012(4) 0.003(4)
C82 0.033(4) 0.038(5) 0.032(4) 0.019(4) 0.014(4) -0.005(4)
C56 0.037(5) 0.034(5) 0.030(5) 0.007(4) 0.007(4) -0.006(4)
C38 0.037(5) 0.041(5) 0.036(5) 0.020(4) 0.006(4) 0.002(4)
C92 0.039(4) 0.031(4) 0.048(5) 0.017(4) 0.022(4) 0.009(4)
C10 0.025(4) 0.042(5) 0.038(5) 0.012(4) 0.012(4) -0.007(4)
C21 0.029(4) 0.039(5) 0.040(5) 0.013(4) 0.014(4) 0.002(4)
C96 0.025(4) 0.033(4) 0.035(5) 0.013(4) 0.013(4) -0.003(3)
C11 0.019(4) 0.033(4) 0.033(5) 0.013(4) 0.004(3) -0.006(3)
C57 0.027(4) 0.036(5) 0.033(5) 0.002(4) 0.008(4) 0.001(4)
C22 0.025(4) 0.040(5) 0.029(4) 0.015(4) 0.003(3) 0.002(4)
C69 0.048(5) 0.050(6) 0.058(6) 0.037(5) 0.018(5) 0.015(5)
C23 0.032(4) 0.038(5) 0.040(5) 0.015(4) 0.011(4) 0.011(4)
C39 0.045(5) 0.034(5) 0.047(5) 0.019(4) 0.010(4) 0.000(4)
C58 0.041(5) 0.040(5) 0.057(6) 0.024(5) 0.024(5) 0.010(4)
C59 0.041(5) 0.042(5) 0.037(5) 0.022(4) 0.014(4) 0.012(4)
C83 0.024(4) 0.042(5) 0.040(5) 0.016(4) 0.011(4) -0.003(4)
C70 0.050(6) 0.045(5) 0.048(6) 0.023(5) 0.016(5) 0.004(5)
C33 0.032(4) 0.043(5) 0.032(4) 0.016(4) 0.012(4) -0.001(4)
C60 0.035(5) 0.046(5) 0.025(4) 0.013(4) 0.008(4) -0.004(4)
C24 0.036(5) 0.032(5) 0.034(5) 0.008(4) 0.010(4) 0.010(4)
C61 0.034(5) 0.039(5) 0.039(5) 0.009(4) 0.010(4) 0.001(4)
C12 0.043(5) 0.037(5) 0.031(5) 0.011(4) 0.012(4) 0.002(4)
C97 0.030(4) 0.042(5) 0.034(5) 0.017(4) 0.014(4) 0.005(4)
C98 0.026(4) 0.043(5) 0.037(5) 0.016(4) 0.010(4) 0.002(4)
C40 0.027(4) 0.038(5) 0.041(5) 0.014(4) 0.008(4) -0.009(4)
C71 0.024(4) 0.050(6) 0.043(5) 0.016(4) 0.007(4) 0.004(4)
C13 0.022(4) 0.027(4) 0.031(4) 0.010(3) 0.003(3) -0.007(3)
C84 0.044(5) 0.046(5) 0.048(6) 0.027(5) 0.008(4) -0.012(4)
B2 0.021(4) 0.046(6) 0.037(5) 0.014(5) 0.013(4) 0.000(4)
C25 0.027(4) 0.042(5) 0.027(4) 0.007(4) 0.002(4) -0.003(4)
C62 0.046(5) 0.054(6) 0.039(5) 0.022(5) 0.012(4) 0.007(5)
C34 0.029(4) 0.054(5) 0.038(5) 0.021(4) 0.015(4) 0.006(4)
C63 0.030(4) 0.042(5) 0.038(5) 0.017(4) 0.013(4) 0.009(4)
C64 0.040(5) 0.040(5) 0.057(6) 0.027(5) 0.024(4) 0.012(4)
C85 0.032(5) 0.054(6) 0.042(5) 0.026(5) 0.001(4) -0.004(4)
C72 0.033(5) 0.046(5) 0.044(5) 0.021(4) 0.015(4) 0.007(4)
C26 0.031(4) 0.035(5) 0.030(5) 0.009(4) 0.007(4) -0.001(4)
C27 0.046(5) 0.042(5) 0.036(5) 0.008(4) 0.017(4) 0.010(4)
C65 0.033(4) 0.036(5) 0.031(4) 0.012(4) 0.008(4) 0.004(4)
C28 0.029(4) 0.045(5) 0.049(6) 0.024(5) 0.013(4) 0.005(4)
C14 0.028(4) 0.038(5) 0.034(5) 0.020(4) 0.014(4) -0.001(4)
C86 0.038(5) 0.040(5) 0.035(5) 0.020(4) 0.007(4) -0.003(4)
C35 0.036(5) 0.039(5) 0.032(5) 0.018(4) 0.008(4) -0.003(4)
C45 0.022(3) 0.048(3) 0.031(3) 0.014(3) -0.006(3) -0.002(3)
C41 0.032(5) 0.042(5) 0.047(5) 0.015(4) 0.008(4) -0.005(4)
C15 0.023(4) 0.034(5) 0.052(6) 0.016(4) 0.009(4) -0.007(4)
B3 0.018(4) 0.033(5) 0.043(6) 0.014(4) 0.011(4) 0.000(4)
C29 0.034(4) 0.041(5) 0.041(5) 0.021(4) 0.016(4) 0.011(4)
C87 0.044(5) 0.039(5) 0.057(6) 0.024(5) 0.025(5) 0.009(4)
C36 0.023(4) 0.054(6) 0.033(5) 0.015(4) 0.005(4) -0.006(4)
C88 0.064(7) 0.038(5) 0.087(8) 0.032(5) 0.053(7) 0.014(5)
C73 0.034(5) 0.036(5) 0.042(5) 0.012(4) 0.011(4) 0.006(4)
C32 0.031(5) 0.058(6) 0.067(7) 0.030(5) 0.018(5) 0.007(5)
C48 0.038(5) 0.035(5) 0.036(5) 0.015(4) 0.008(4) 0.003(4)
C42 0.050(6) 0.057(6) 0.046(6) 0.029(5) 0.004(5) -0.004(5)
C89 0.033(4) 0.032(5) 0.048(5) 0.016(4) 0.019(4) 0.002(4)
C43 0.046(6) 0.066(7) 0.048(6) 0.030(5) 0.011(5) 0.000(5)
C44 0.035(5) 0.044(5) 0.053(6) 0.024(5) -0.005(4) -0.013(4)
C74 0.035(5) 0.037(5) 0.038(5) 0.017(4) 0.012(4) 0.006(4)
C66 0.033(5) 0.044(5) 0.033(5) 0.012(4) 0.008(4) 0.016(4)
C49 0.033(5) 0.048(6) 0.035(5) 0.016(4) -0.011(4) -0.012(4)
C30 0.029(4) 0.034(4) 0.032(5) 0.009(4) 0.010(4) 0.003(4)
C67 0.040(5) 0.039(5) 0.032(5) 0.005(4) 0.012(4) 0.001(4)
C90 0.029(4) 0.039(5) 0.037(5) 0.015(4) 0.012(4) -0.003(4)
C50 0.042(5) 0.055(6) 0.038(5) 0.012(5) 0.008(4) 0.005(5)
C51 0.054(6) 0.053(6) 0.040(6) 0.011(5) 0.012(5) 0.006(5)
C93 0.066(6) 0.033(4) 0.035(5) 0.009(4) 0.012(4) 0.003(4)
C75 0.044(5) 0.039(5) 0.054(6) 0.027(4) 0.032(5) -0.001(4)
C76 0.030(4) 0.045(5) 0.025(4) 0.016(4) 0.003(4) 0.008(4)
C91 0.054(6) 0.053(6) 0.088(8) 0.030(6) 0.036(6) -0.008(5)
C94 0.079(8) 0.059(6) 0.068(7) 0.031(6) 0.052(6) 0.025(6)
C46 0.035(5) 0.071(7) 0.050(6) 0.012(6) -0.005(5) 0.013(5)
C47 0.023(3) 0.052(4) 0.039(3) 0.012(3) -0.005(3) -0.012(3)
C77 0.115(13) 0.111(13) 0.159(16) 0.088(12) 0.088(13) 0.031(11)
C78 0.050(6) 0.042(6) 0.104(9) 0.044(6) 0.023(6) 0.002(5)
C79 0.099(11) 0.052(8) 0.23(2) 0.066(11) 0.095(14) 0.007(8)
S18 0.087(2) 0.093(3) 0.097(3) 0.045(2) 0.022(2) 0.017(2)
C103 0.005(2) 0.039(3) 0.020(3) 0.026(2) -0.004(2) -0.005(2)
C104 0.034(3) 0.013(3) 0.014(3) 0.007(2) 0.019(3) 0.010(3)
S19 0.041(3) 0.056(4) 0.039(3) 0.009(2) 0.000(2) 0.008(3)
S20 0.045(4) 0.061(3) 0.076(4) 0.021(3) -0.012(3) -0.002(2)
C105 0.046(6) 0.036(5) 0.056(6) 0.016(5) -0.017(5) -0.006(5)
C106 0.032(9) 0.058(16) 0.059(18) 0.032(18) 0.000(12) 0.004(9)
C107 0.033(12) 0.038(14) 0.065(14) 0.020(10) -0.011(10) -0.026(8)
C108 0.025(9) 0.042(9) 0.059(12) 0.011(9) -0.008(8) 0.002(7)
C109 0.046(11) 0.039(10) 0.048(11) -0.020(9) -0.016(10) 0.005(8)
C110 0.072(14) 0.078(14) 0.030(9) 0.013(9) 0.007(9) 0.019(11)
C111 0.056(11) 0.111(16) 0.044(10) 0.045(10) 0.009(8) 0.032(11)
C112 0.065(12) 0.079(14) 0.066(13) 0.026(11) 0.031(10) 0.032(11)
S21 0.047(6) 0.033(4) 0.058(6) 0.006(4) 0.001(4) -0.002(4)
S22 0.077(10) 0.130(12) 0.101(10) 0.047(9) 0.013(7) 0.038(9)
C113 0.036(12) 0.054(15) 0.061(17) 0.040(15) -0.011(13) -0.017(11)
C116 0.054(15) 0.053(14) 0.12(2) 0.052(14) -0.054(15) -0.025(12)
C117 0.043(13) 0.062(15) 0.080(17) 0.041(14) 0.000(12) -0.008(12)
C118 0.071(19) 0.064(16) 0.11(2) 0.041(16) -0.046(16) -0.017(15)
C114 0.026(15) 0.035(15) 0.082(17) 0.038(13) -0.017(12) -0.002(11)
C119 0.035(14) 0.074(16) 0.050(17) 0.011(14) -0.019(12) 0.001(13)
C115 0.034(14) 0.067(18) 0.06(2) 0.03(2) -0.015(16) -0.008(13)

loop_
_atom_type_symbol
_atom_type_description
_atom_type_scat_dispersion_real
_atom_type_scat_dispersion_imag
_atom_type_scat_source
C C 0.0033 0.0016 'International Tables Vol C Tables 4.2.6.8 and 6.1.1.4'
H H 0.0000 0.0000 'International Tables Vol C Tables 4.2.6.8 and 6.1.1.4'
O O 0.0106 0.0060 'International Tables Vol C Tables 4.2.6.8 and 6.1.1.4'
N N 0.0061 0.0033 'International Tables Vol C Tables 4.2.6.8 and 6.1.1.4'
B B 0.0013 0.0007 'International Tables Vol C Tables 4.2.6.8 and 6.1.1.4'
S S 0.1246 0.1234 'International Tables Vol C Tables 4.2.6.8 and 6.1.1.4'

loop_
_geom_angle_atom_site_label_1
_geom_angle_atom_site_label_2
_geom_angle_atom_site_label_3
_geom_angle
C90 S1 C82 91.9(4)
C96 S2 C95 92.1(4)
C40 S3 C38 92.9(4)
C63 S4 C66 91.7(4)
C81 S5 C80 92.4(4)
C72 S6 C76 92.6(4)
C35 S7 C33 92.3(4)
C74 S8 C69 92.6(4)
C56 S9 C57 91.6(4)
C49 S10 C48 92.7(4)
C67 S11 C60 90.7(4)
C37 S12 C41 92.4(4)
C91 S13 C89 92.0(5)
C79 S15 C78 91.4(8)
C94 S16 C92 92.9(5)
C31 O1 B3 117.4(6)
C4 N1 C5 112.0(6)
C4 N1 B3 123.0(6)
C5 N1 B3 124.9(6)
C32 O2 B2 116.9(7)
C18 N2 C22 113.3(7)
C18 N2 B2 121.9(7)
C22 N2 B2 122.4(7)
C6 N3 C2 112.5(6)
C6 N3 B3 123.6(7)
C2 N3 B3 123.8(6)
C1 N4 C14 112.8(6)
C1 N4 B3 123.5(6)
C14 N4 B3 123.6(6)
C29 N5 C17 112.4(6)
C29 N5 B2 121.9(7)
C17 N5 B2 125.6(7)
C28 C16 C17 107.5(7)
C28 C16 H1 126.3
C17 C16 H1 126.3
C97 C95 C33 133.6(7)
C97 C95 S2 109.7(6)
C33 C95 S2 116.7(6)
C21 N6 C24 111.0(7)
C21 N6 B2 122.9(7)
C24 N6 B2 125.8(7)
N5 C17 C23 118.5(7)
N5 C17 C16 105.2(7)
C23 C17 C16 135.1(7)
N4 C1 C13 119.3(7)
N4 C1 C12 104.9(7)
C13 C1 C12 134.7(7)
N3 C2 C3 119.6(7)
N3 C2 C9 104.7(6)
C3 C2 C9 134.2(7)
C2 C3 C5 118.9(7)
C2 C3 C96 120.0(7)
C5 C3 C96 120.7(7)
N1 C4 C13 120.1(7)
N1 C4 C15 104.8(7)
C13 C4 C15 133.6(7)
N1 C5 C3 119.0(7)
N1 C5 C10 105.3(6)
C3 C5 C10 134.3(7)
C84 C80 C82 129.9(8)
C84 C80 S5 110.5(6)
C82 C80 S5 119.5(6)
N3 C6 C11 119.5(7)
N3 C6 C8 105.6(7)
C11 C6 C8 133.7(7)
C12 C7 C14 108.7(7)
C12 C7 H2 125.6
C14 C7 H2 125.6
O1 C31 H62 109.5
O1 C31 H63 109.5
H62 C31 H63 109.5
O1 C31 H64 109.5
H62 C31 H64 109.5
H63 C31 H64 109.5
C9 C8 C6 107.6(7)
C9 C8 H3 126.2
C6 C8 H3 126.2
N2 C18 C30 118.9(7)
N2 C18 C19 105.0(7)
C30 C18 C19 135.9(8)
C8 C9 C2 109.2(7)
C8 C9 H4 125.4
C2 C9 H4 125.4
C43 C37 C45 127.8(8)
C43 C37 S12 111.0(7)
C45 C37 S12 121.1(7)
C25 C19 C18 108.4(7)
C25 C19 H5 125.8
C18 C19 H5 125.8
C29 C20 C22 117.7(7)
C29 C20 C63 120.7(7)
C22 C20 C63 121.2(7)
C74 C68 C70 114.2(8)
C74 C68 H6 122.9
C70 C68 H6 122.9
C85 C81 C89 129.8(8)
C85 C81 S5 110.2(6)
C89 C81 S5 119.9(6)
C86 C82 C80 128.8(7)
C86 C82 S1 110.8(6)
C80 C82 S1 120.4(6)
C62 C56 C60 129.7(8)
C62 C56 S9 111.0(7)
C60 C56 S9 119.2(6)
C39 C38 C13 126.3(7)
C39 C38 S3 109.8(6)
C13 C38 S3 123.4(6)
C35 C92 C104 125.6(7)
C35 C92 S16 119.9(6)
C104 C92 S16 114.3(6)
C15 C10 C5 108.2(7)
C15 C10 H7 125.9
C5 C10 H7 125.9
N6 C21 C26 106.0(7)
N6 C21 C30 119.2(7)
C26 C21 C30 133.9(8)
C98 C96 C3 128.9(7)
C98 C96 S2 111.1(6)
C3 C96 S2 119.9(5)
C6 C11 C14 118.8(7)
C6 C11 C90 120.6(7)
C14 C11 C90 119.9(7)
C64 C57 C66 130.7(8)
C64 C57 S9 111.3(6)
C66 C57 S9 118.1(7)
N2 C22 C20 118.4(7)
N2 C22 C25 105.2(7)
C20 C22 C25 135.9(8)
C70 C69 C78 129.9(9)
C70 C69 S8 110.2(7)
C78 C69 S8 119.9(7)
C17 C23 C24 118.7(7)
C17 C23 C48 121.4(7)
C24 C23 C48 119.3(7)
C38 C39 C44 112.9(8)
C38 C39 H8 123.5
C44 C39 H8 123.5
C67 C58 C65 111.7(8)
C67 C58 H9 124.2
C65 C58 H9 124.2
C63 C59 C61 113.2(8)
C63 C59 H10 123.4
C61 C59 H10 123.4
C90 C83 C86 112.2(7)
C90 C83 H11 123.9
C86 C83 H11 123.9
C69 C70 C68 113.2(9)
C69 C70 H12 123.4
C68 C70 H12 123.4
C36 C33 C95 128.6(8)
C36 C33 S7 109.9(6)
C95 C33 S7 121.4(6)
C65 C60 C56 127.8(8)
C65 C60 S11 111.5(6)
C56 C60 S11 120.6(6)
N6 C24 C27 105.6(7)
N6 C24 C23 118.6(7)
C27 C24 C23 134.6(8)
C66 C61 C59 113.4(8)
C66 C61 H13 123.3
C59 C61 H13 123.3
C7 C12 C1 108.8(7)
C7 C12 H14 125.6
C1 C12 H14 125.6
C95 C97 C98 114.4(7)
C95 C97 H15 122.8
C98 C97 H15 122.8
C96 C98 C97 112.7(7)
C96 C98 H16 123.7
C97 C98 H16 123.7
C44 C40 C41 128.5(8)
C44 C40 S3 110.5(6)
C41 C40 S3 120.9(7)
C72 C71 C73 112.7(8)
C72 C71 H17 123.6
C73 C71 H17 123.6
C1 C13 C4 117.8(7)
C1 C13 C38 124.9(7)
C4 C13 C38 117.0(7)
C80 C84 C85 113.3(8)
C80 C84 H18 123.3
C85 C84 H18 123.3
O2 B2 N6 117.8(7)
O2 B2 N2 109.1(7)
N6 B2 N2 105.1(7)
O2 B2 N5 115.3(7)
N6 B2 N5 104.8(7)
N2 B2 N5 103.3(7)
C19 C25 C22 107.9(7)
C19 C25 H19 126.0
C22 C25 H19 126.0
C56 C62 C64 113.4(8)
C56 C62 H20 123.3
C64 C62 H20 123.3
C35 C34 C36 113.8(7)
C35 C34 H21 123.1
C36 C34 H21 123.1
C59 C63 C20 127.4(8)
C59 C63 S4 111.0(6)
C20 C63 S4 121.6(6)
C57 C64 C62 112.7(8)
C57 C64 H22 123.6
C62 C64 H22 123.6
C81 C85 C84 113.6(8)
C81 C85 H23 123.2
C84 C85 H23 123.2
C71 C72 C74 130.3(8)
C71 C72 S6 110.4(6)
C74 C72 S6 119.2(6)
C27 C26 C21 108.2(7)
C27 C26 H24 125.9
C21 C26 H24 125.9
C26 C27 C24 108.7(7)
C26 C27 H25 125.7
C24 C27 H25 125.7
C60 C65 C58 113.1(8)
C60 C65 H26 123.4
C58 C65 H26 123.4
C16 C28 C29 109.0(7)
C16 C28 H27 125.5
C29 C28 H27 125.5
N4 C14 C7 104.4(7)
N4 C14 C11 118.3(7)
C7 C14 C11 136.6(7)
C82 C86 C83 113.8(7)
C82 C86 H28 123.1
C83 C86 H28 123.1
C34 C35 C92 128.4(8)
C34 C35 S7 110.1(6)
C92 C35 S7 121.5(6)
C37 C45 C103 125.9(7)
C37 C45 S18 122.8(7)
C103 C45 S18 111.3(5)
C42 C41 C40 128.4(8)
C42 C41 S12 110.2(7)
C40 C41 S12 121.3(7)
C10 C15 C4 109.4(7)
C10 C15 H29 125.3
C4 C15 H29 125.3
O1 B3 N4 111.1(7)
O1 B3 N1 115.5(7)
N4 B3 N1 105.1(6)
O1 B3 N3 114.2(6)
N4 B3 N3 105.0(7)
N1 B3 N3 105.0(6)
N5 C29 C20 119.8(7)
N5 C29 C28 105.5(7)
C20 C29 C28 133.8(8)
C89 C87 C88 112.4(9)
C89 C87 H30 123.8
C88 C87 H30 123.8
C33 C36 C34 113.8(8)
C33 C36 H31 123.1
C34 C36 H31 123.1
C91 C88 C87 113.4(9)
C91 C88 H32 123.3
C87 C88 H32 123.3
C76 C73 C71 114.5(8)
C76 C73 H33 122.8
C71 C73 H33 122.8
O2 C32 H65 109.5
O2 C32 H66 109.5
H65 C32 H66 109.5
O2 C32 H67 109.5
H65 C32 H67 109.5
H66 C32 H67 109.5
C50 C48 C23 127.1(8)
C50 C48 S10 110.1(6)
C23 C48 S10 122.7(6)
C41 C42 C43 113.4(9)
C41 C42 H34 123.3
C43 C42 H34 123.3
C87 C89 C81 128.4(8)
C87 C89 S13 110.5(6)
C81 C89 S13 121.0(6)
C37 C43 C42 112.9(9)
C37 C43 H35 123.6
C42 C43 H35 123.6
C40 C44 C39 113.9(8)
C40 C44 H36 123.1
C39 C44 H36 123.1
C68 C74 C72 127.6(8)
C68 C74 S8 109.8(6)
C72 C74 S8 122.6(6)
C61 C66 C57 130.0(8)
C61 C66 S4 110.6(7)
C57 C66 S4 119.4(7)
C51 C49 C105 129.6(9)
C51 C49 S10 111.1(6)
C105 C49 S10 119.2(8)
C21 C30 C18 117.3(7)
C21 C30 C76 120.3(7)
C18 C30 C76 122.3(7)
C58 C67 S11 112.9(7)
C58 C67 H37 123.6
S11 C67 H37 123.6
C83 C90 C11 129.4(7)
C83 C90 S1 111.2(6)
C11 C90 S1 119.3(6)
C48 C50 C51 113.0(8)
C48 C50 H38 123.5
C51 C50 H38 123.5
C49 C51 C50 113.1(8)
C49 C51 H39 123.5
C50 C51 H39 123.5
C94 C93 C104 116.7(8)
C94 C93 H40 121.6
C104 C93 H40 121.6
C78 C75 C77 108.7(10)
C78 C75 H41 125.7
C77 C75 H41 125.7
C73 C76 C30 130.0(8)
C73 C76 S6 109.7(6)
C30 C76 S6 120.3(6)
C88 C91 S13 111.7(7)
C88 C91 H42 124.1
S13 C91 H42 124.1
C93 C94 S16 114.0(7)
C93 C94 H43 123.0
S16 C94 H43 123.0
C47 C46 S18 114.4(7)
C47 C46 H45 122.8
S18 C46 H45 122.8
C46 C47 C103 116.1(8)
C46 C47 H46 122.0
C103 C47 H46 122.0
C79 C77 C75 115.4(13)
C79 C77 H48 122.3
C75 C77 H48 122.3
C75 C78 C69 130.2(10)
C75 C78 S15 111.0(7)
C69 C78 S15 118.7(9)
C77 C79 S15 113.5(12)
C77 C79 H70 123.3
S15 C79 H70 123.3
C46 S18 C45 96.8(5)
C47 C103 C45 101.4(6)
C47 C103 H50 129.3
C45 C103 H50 129.3
C93 C104 C92 101.9(6)
C93 C104 H51 129.0
C92 C104 H51 129.0
C108 S19 C105 89.3(8)
C109 S20 C110 91.7(11)
C107 C105 C114 18.8(18)
C107 C105 C49 139.2(15)
C114 C105 C49 122.5(16)
C107 C105 S21 87.3(12)
C114 C105 S21 104.5(16)
C49 C105 S21 133.0(11)
C107 C105 S19 109.0(13)
C114 C105 S19 123.9(16)
C49 C105 S19 111.7(8)
S21 C105 S19 24.7(4)
C108 C106 C107 114(3)
C108 C106 H52 123.0
C107 C106 H52 123.0
C105 C107 C106 115(2)
C105 C107 H53 122.5
C106 C107 H53 122.5
C106 C108 C109 129(2)
C106 C108 S19 112.8(15)
C109 C108 S19 117.5(17)
C108 C109 C112 130(2)
C108 C109 S20 125.1(19)
C112 C109 S20 104.9(14)
C111 C110 S20 114.3(14)
C111 C110 H54 122.9
S20 C110 H54 122.9
C110 C111 C112 107.8(17)
C110 C111 H55 126.1
C112 C111 H55 126.1
C111 C112 C109 121.4(19)
C111 C112 H56 119.3
C109 C112 H56 119.3
C105 S21 C115 98.7(18)
C117 S22 C119 94.3(17)
C115 C113 C114 104(4)
C115 C113 H57 128.0
C114 C113 H57 128.0
C118 C116 C117 105(3)
C118 C116 H71 127.7
C117 C116 H71 127.7
C116 C117 C115 129(4)
C116 C117 S22 114(2)
C115 C117 S22 116(4)
C116 C118 C119 125(3)
C116 C118 H72 117.4
C119 C118 H72 117.4
C105 C114 C113 122(3)
C105 C114 H60 119.1
C113 C114 H60 119.1
C118 C119 S22 102(3)
C118 C119 H61 128.9
S22 C119 H61 128.9
C113 C115 C117 126(6)
C113 C115 S21 111(2)
C117 C115 S21 122(5)

loop_
_geom_bond_atom_site_label_1
_geom_bond_atom_site_label_2
_geom_bond_distance
S1 C90 1.724(8)
S1 C82 1.727(8)
S2 C96 1.725(7)
S2 C95 1.733(8)
S3 C40 1.713(8)
S3 C38 1.730(8)
S4 C63 1.719(8)
S4 C66 1.747(8)
S5 C81 1.716(8)
S5 C80 1.732(8)
S6 C72 1.716(8)
S6 C76 1.744(8)
S7 C35 1.729(8)
S7 C33 1.739(8)
S8 C74 1.718(8)
S8 C69 1.737(10)
S9 C56 1.718(9)
S9 C57 1.735(8)
S10 C49 1.715(9)
S10 C48 1.718(8)
S11 C67 1.717(9)
S11 C60 1.734(8)
S12 C37 1.723(9)
S12 C41 1.724(9)
S13 C91 1.708(11)
S13 C89 1.715(8)
S15 C79 1.646(15)
S15 C78 1.728(11)
S16 C94 1.640(10)
S16 C92 1.703(8)
O1 C31 1.420(9)
O1 B3 1.429(10)
N1 C4 1.362(9)
N1 C5 1.368(9)
N1 B3 1.501(10)
O2 C32 1.411(10)
O2 B2 1.411(11)
N2 C18 1.348(10)
N2 C22 1.352(10)
N2 B2 1.490(12)
N3 C6 1.356(9)
N3 C2 1.378(9)
N3 B3 1.513(11)
N4 C1 1.361(9)
N4 C14 1.375(9)
N4 B3 1.497(11)
N5 C29 1.368(10)
N5 C17 1.371(9)
N5 B2 1.505(10)
C16 C28 1.375(11)
C16 C17 1.453(11)
C16 H1 0.9500
C95 C97 1.364(10)
C95 C33 1.441(10)
N6 C21 1.370(10)
N6 C24 1.383(10)
N6 B2 1.482(11)
C17 C23 1.421(11)
C1 C13 1.416(10)
C1 C12 1.425(11)
C2 C3 1.403(10)
C2 C9 1.427(10)
C3 C5 1.427(10)
C3 C96 1.465(10)
C4 C13 1.420(11)
C4 C15 1.432(11)
C5 C10 1.432(10)
C80 C84 1.347(11)
C80 C82 1.449(10)
C6 C11 1.413(11)
C6 C8 1.439(11)
C7 C12 1.362(11)
C7 C14 1.426(11)
C7 H2 0.9500
C31 H62 0.9800
C31 H63 0.9800
C31 H64 0.9800
C8 C9 1.368(11)
C8 H3 0.9500
C18 C30 1.435(11)
C18 C19 1.435(11)
C9 H4 0.9500
C37 C43 1.348(12)
C37 C45 1.464(11)
C19 C25 1.361(11)
C19 H5 0.9500
C20 C29 1.420(11)
C20 C22 1.424(11)
C20 C63 1.470(11)
C68 C74 1.371(11)
C68 C70 1.399(12)
C68 H6 0.9500
C81 C85 1.361(11)
C81 C89 1.452(11)
C82 C86 1.360(11)
C56 C62 1.362(12)
C56 C60 1.470(11)
C38 C39 1.390(11)
C38 C13 1.450(10)
C92 C35 1.444(11)
C92 C104 1.495(10)
C10 C15 1.342(11)
C10 H7 0.9500
C21 C26 1.422(11)
C21 C30 1.428(11)
C96 C98 1.359(10)
C11 C14 1.432(10)
C11 C90 1.460(11)
C57 C64 1.351(11)
C57 C66 1.451(12)
C22 C25 1.435(11)
C69 C70 1.361(12)
C69 C78 1.458(13)
C23 C24 1.436(11)
C23 C48 1.453(11)
C39 C44 1.398(11)
C39 H8 0.9500
C58 C67 1.341(12)
C58 C65 1.433(11)
C58 H9 0.9500
C59 C63 1.369(11)
C59 C61 1.411(11)
C59 H10 0.9500
C83 C90 1.372(11)
C83 C86 1.413(11)
C83 H11 0.9500
C70 H12 0.9500
C33 C36 1.347(10)
C60 C65 1.340(11)
C24 C27 1.417(12)
C61 C66 1.354(12)
C61 H13 0.9500
C12 H14 0.9500
C97 C98 1.402(11)
C97 H15 0.9500
C98 H16 0.9500
C40 C44 1.374(12)
C40 C41 1.454(11)
C71 C72 1.380(12)
C71 C73 1.408(11)
C71 H17 0.9500
C84 C85 1.409(11)
C84 H18 0.9500
C25 H19 0.9500
C62 C64 1.411(12)
C62 H20 0.9500
C34 C35 1.351(11)
C34 C36 1.413(11)
C34 H21 0.9500
C64 H22 0.9500
C85 H23 0.9500
C72 C74 1.452(11)
C26 C27 1.370(11)
C26 H24 0.9500
C27 H25 0.9500
C65 H26 0.9500
C28 C29 1.429(11)
C28 H27 0.9500
C86 H28 0.9500
C45 C103 1.562(10)
C45 S18 1.629(9)
C41 C42 1.360(12)
C15 H29 0.9500
C87 C89 1.363(12)
C87 C88 1.416(12)
C87 H30 0.9500
C36 H31 0.9500
C88 C91 1.327(14)
C88 H32 0.9500
C73 C76 1.353(11)
C73 H33 0.9500
C32 H65 0.9800
C32 H66 0.9800
C32 H67 0.9800
C48 C50 1.386(12)
C42 C43 1.424(12)
C42 H34 0.9500
C43 H35 0.9500
C44 H36 0.9500
C49 C51 1.362(13)
C49 C105 1.454(12)
C30 C76 1.444(11)
C67 H37 0.9500
C50 C51 1.408(12)
C50 H38 0.9500
C51 H39 0.9500
C93 C94 1.344(13)
C93 C104 1.495(11)
C93 H40 0.9500
C75 C78 1.390(13)
C75 C77 1.406(17)
C75 H41 0.9500
C91 H42 0.9500
C94 H43 0.9500
C46 C47 1.316(13)
C46 S18 1.592(11)
C46 H45 0.9500
C47 C103 1.497(10)
C47 H46 0.9500
C77 C79 1.31(2)
C77 H48 0.9500
C79 H70 0.9500
C103 H50 0.9500
C104 H51 0.9500
S19 C108 1.725(17)
S19 C105 1.860(12)
S20 C109 1.72(2)
S20 C110 1.79(2)
C105 C107 1.31(2)
C105 C114 1.41(2)
C105 S21 1.570(14)
C106 C108 1.34(4)
C106 C107 1.43(3)
C106 H52 0.9500
C107 H53 0.9500
C108 C109 1.41(3)
C109 C112 1.42(3)
C110 C111 1.32(3)
C110 H54 0.9500
C111 C112 1.38(2)
C111 H55 0.9500
C112 H56 0.9500
S21 C115 1.72(8)
S22 C117 1.76(3)
S22 C119 1.78(3)
C113 C115 1.39(7)
C113 C114 1.415(19)
C113 H57 0.9500
C116 C118 1.410(19)
C116 C117 1.415(19)
C116 H71 0.9500
C117 C115 1.452(10)
C118 C119 1.412(19)
C118 H72 0.9500
C114 H60 0.9500
C119 H61 0.9500

loop_
_geom_torsion_atom_site_label_1
_geom_torsion_atom_site_label_2
_geom_torsion_atom_site_label_3
_geom_torsion_atom_site_label_4
_geom_torsion
C96 S2 C95 C97 1.3(7)
C96 S2 C95 C33 -178.3(7)
C29 N5 C17 C23 163.3(7)
B2 N5 C17 C23 -17.0(12)
C29 N5 C17 C16 -6.0(9)
B2 N5 C17 C16 173.7(7)
C28 C16 C17 N5 3.9(9)
C28 C16 C17 C23 -162.8(9)
C14 N4 C1 C13 -163.9(7)
B3 N4 C1 C13 17.5(11)
C14 N4 C1 C12 5.9(8)
B3 N4 C1 C12 -172.7(7)
C6 N3 C2 C3 161.8(7)
B3 N3 C2 C3 -14.6(11)
C6 N3 C2 C9 -6.0(8)
B3 N3 C2 C9 177.6(7)
N3 C2 C3 C5 -8.8(11)
C9 C2 C3 C5 154.6(8)
N3 C2 C3 C96 178.7(7)
C9 C2 C3 C96 -17.8(14)
C5 N1 C4 C13 162.1(7)
B3 N1 C4 C13 -13.0(11)
C5 N1 C4 C15 -6.0(9)
B3 N1 C4 C15 178.9(7)
C4 N1 C5 C3 -162.6(7)
B3 N1 C5 C3 12.5(11)
C4 N1 C5 C10 5.9(9)
B3 N1 C5 C10 -179.1(7)
C2 C3 C5 N1 10.0(11)
C96 C3 C5 N1 -177.6(7)
C2 C3 C5 C10 -154.4(9)
C96 C3 C5 C10 18.0(14)
C81 S5 C80 C84 -0.3(7)
C81 S5 C80 C82 -177.7(7)
C2 N3 C6 C11 -162.7(7)
B3 N3 C6 C11 13.8(11)
C2 N3 C6 C8 6.5(8)
B3 N3 C6 C8 -177.1(6)
N3 C6 C8 C9 -4.4(8)
C11 C6 C8 C9 162.6(8)
C22 N2 C18 C30 -171.9(7)
B2 N2 C18 C30 25.1(11)
C22 N2 C18 C19 3.9(9)
B2 N2 C18 C19 -159.0(7)
C6 C8 C9 C2 0.8(9)
N3 C2 C9 C8 2.9(9)
C3 C2 C9 C8 -162.2(8)
C41 S12 C37 C43 1.1(8)
C41 S12 C37 C45 -176.9(8)
N2 C18 C19 C25 -2.7(9)
C30 C18 C19 C25 172.1(9)
C80 S5 C81 C85 0.3(7)
C80 S5 C81 C89 178.8(7)
C84 C80 C82 C86 177.7(9)
S5 C80 C82 C86 -5.5(12)
C84 C80 C82 S1 -2.5(13)
S5 C80 C82 S1 174.3(4)
C90 S1 C82 C86 -0.8(7)
C90 S1 C82 C80 179.4(7)
C57 S9 C56 C62 -0.4(7)
C57 S9 C56 C60 -177.0(6)
C40 S3 C38 C39 0.2(7)
C40 S3 C38 C13 -173.2(7)
C94 S16 C92 C35 -179.8(7)
C94 S16 C92 C104 4.5(7)
N1 C5 C10 C15 -3.3(9)
C3 C5 C10 C15 162.5(9)
C24 N6 C21 C26 -7.6(9)
B2 N6 C21 C26 179.0(7)
C24 N6 C21 C30 162.9(7)
B2 N6 C21 C30 -10.5(11)
C2 C3 C96 C98 -49.7(12)
C5 C3 C96 C98 138.0(9)
C2 C3 C96 S2 131.8(7)
C5 C3 C96 S2 -40.6(10)
C95 S2 C96 C98 -1.8(7)
C95 S2 C96 C3 177.0(7)
N3 C6 C11 C14 10.9(11)
C8 C6 C11 C14 -154.6(8)
N3 C6 C11 C90 -178.8(7)
C8 C6 C11 C90 15.7(13)
C56 S9 C57 C64 0.9(7)
C56 S9 C57 C66 -179.9(6)
C18 N2 C22 C20 169.8(7)
B2 N2 C22 C20 -27.4(11)
C18 N2 C22 C25 -3.5(9)
B2 N2 C22 C25 159.3(7)
C29 C20 C22 N2 -3.7(11)
C63 C20 C22 N2 -177.1(7)
C29 C20 C22 C25 167.0(9)
C63 C20 C22 C25 -6.4(14)
C74 S8 C69 C70 1.4(7)
C74 S8 C69 C78 179.3(8)
N5 C17 C23 C24 -5.2(11)
C16 C17 C23 C24 160.1(8)
N5 C17 C23 C48 -176.9(7)
C16 C17 C23 C48 -11.5(14)
C13 C38 C39 C44 173.2(8)
S3 C38 C39 C44 0.1(10)
C78 C69 C70 C68 -178.7(9)
S8 C69 C70 C68 -1.0(10)
C74 C68 C70 C69 0.0(11)
C97 C95 C33 C36 -165.9(9)
S2 C95 C33 C36 13.5(12)
C97 C95 C33 S7 15.9(14)
S2 C95 C33 S7 -164.7(5)
C35 S7 C33 C36 -0.2(7)
C35 S7 C33 C95 178.3(7)
C62 C56 C60 C65 -168.7(9)
S9 C56 C60 C65 7.1(12)
C62 C56 C60 S11 8.2(12)
S9 C56 C60 S11 -176.0(4)
C67 S11 C60 C65 -0.1(6)
C67 S11 C60 C56 -177.5(7)
C21 N6 C24 C27 7.6(9)
B2 N6 C24 C27 -179.2(7)
C21 N6 C24 C23 -161.5(7)
B2 N6 C24 C23 11.7(11)
C17 C23 C24 N6 7.8(11)
C48 C23 C24 N6 179.7(7)
C17 C23 C24 C27 -157.4(9)
C48 C23 C24 C27 14.5(14)
C63 C59 C61 C66 0.7(10)
C14 C7 C12 C1 -1.6(9)
N4 C1 C12 C7 -2.4(9)
C13 C1 C12 C7 165.0(9)
C33 C95 C97 C98 179.0(9)
S2 C95 C97 C98 -0.5(9)
C3 C96 C98 C97 -176.9(8)
S2 C96 C98 C97 1.8(9)
C95 C97 C98 C96 -0.9(11)
C38 S3 C40 C44 -0.4(7)
C38 S3 C40 C41 176.3(7)
N4 C1 C13 C4 8.8(11)
C12 C1 C13 C4 -157.3(8)
N4 C1 C13 C38 -178.0(7)
C12 C1 C13 C38 16.0(14)
N1 C4 C13 C1 -10.9(11)
C15 C4 C13 C1 153.2(9)
N1 C4 C13 C38 175.3(7)
C15 C4 C13 C38 -20.7(13)
C39 C38 C13 C1 145.2(9)
S3 C38 C13 C1 -42.6(11)
C39 C38 C13 C4 -41.5(12)
S3 C38 C13 C4 130.7(7)
C82 C80 C84 C85 177.2(8)
S5 C80 C84 C85 0.2(10)
C32 O2 B2 N6 -65.1(10)
C32 O2 B2 N2 175.2(6)
C32 O2 B2 N5 59.5(10)
C21 N6 B2 O2 -86.2(10)
C24 N6 B2 O2 101.4(9)
C21 N6 B2 N2 35.5(10)
C24 N6 B2 N2 -136.9(7)
C21 N6 B2 N5 144.1(7)
C24 N6 B2 N5 -28.3(10)
C18 N2 B2 O2 84.0(9)
C22 N2 B2 O2 -77.4(9)
C18 N2 B2 N6 -43.2(10)
C22 N2 B2 N6 155.4(6)
C18 N2 B2 N5 -152.9(7)
C22 N2 B2 N5 45.7(10)
C29 N5 B2 O2 79.8(10)
C17 N5 B2 O2 -99.9(9)
C29 N5 B2 N6 -149.0(7)
C17 N5 B2 N6 31.3(11)
C29 N5 B2 N2 -39.2(10)
C17 N5 B2 N2 141.2(7)
C18 C19 C25 C22 0.7(9)
N2 C22 C25 C19 1.6(9)
C20 C22 C25 C19 -169.9(9)
C60 C56 C62 C64 175.9(8)
S9 C56 C62 C64 -0.2(10)
C61 C59 C63 C20 -179.5(7)
C61 C59 C63 S4 0.3(9)
C29 C20 C63 C59 -140.1(9)
C22 C20 C63 C59 33.2(12)
C29 C20 C63 S4 40.1(10)
C22 C20 C63 S4 -146.6(7)
C66 S4 C63 C59 -1.0(6)
C66 S4 C63 C20 178.9(7)
C66 C57 C64 C62 179.7(8)
S9 C57 C64 C62 -1.2(9)
C56 C62 C64 C57 0.9(11)
C89 C81 C85 C84 -178.6(8)
S5 C81 C85 C84 -0.3(10)
C80 C84 C85 C81 0.0(12)
C73 C71 C72 C74 174.7(8)
C73 C71 C72 S6 -1.5(9)
C76 S6 C72 C71 2.6(7)
C76 S6 C72 C74 -174.0(7)
N6 C21 C26 C27 4.6(9)
C30 C21 C26 C27 -163.9(9)
C21 C26 C27 C24 0.0(9)
N6 C24 C27 C26 -4.6(9)
C23 C24 C27 C26 162.0(9)
C56 C60 C65 C58 177.4(8)
S11 C60 C65 C58 0.2(9)
C67 C58 C65 C60 -0.2(11)
C17 C16 C28 C29 -0.6(9)
C1 N4 C14 C7 -6.8(8)
B3 N4 C14 C7 171.8(7)
C1 N4 C14 C11 165.4(7)
B3 N4 C14 C11 -16.0(11)
C12 C7 C14 N4 5.0(9)
C12 C7 C14 C11 -165.0(9)
C6 C11 C14 N4 -9.9(11)
C90 C11 C14 N4 179.7(7)
C6 C11 C14 C7 159.0(9)
C90 C11 C14 C7 -11.3(14)
C80 C82 C86 C83 179.5(8)
S1 C82 C86 C83 -0.3(9)
C90 C83 C86 C82 1.7(11)
C36 C34 C35 C92 -177.0(8)
C36 C34 C35 S7 0.4(10)
C104 C92 C35 C34 -169.8(8)
S16 C92 C35 C34 15.0(12)
C104 C92 C35 S7 13.0(11)
S16 C92 C35 S7 -162.1(5)
C33 S7 C35 C34 -0.1(7)
C33 S7 C35 C92 177.5(7)
C43 C37 C45 C103 -178.4(9)
S12 C37 C45 C103 -0.7(12)
C43 C37 C45 S18 -1.9(14)
S12 C37 C45 S18 175.7(5)
C44 C40 C41 C42 -165.1(10)
S3 C40 C41 C42 18.8(14)
C44 C40 C41 S12 17.6(14)
S3 C40 C41 S12 -158.5(5)
C37 S12 C41 C42 -0.6(8)
C37 S12 C41 C40 177.2(8)
C5 C10 C15 C4 -0.2(10)
N1 C4 C15 C10 3.7(9)
C13 C4 C15 C10 -162.1(9)
C31 O1 B3 N4 -178.9(6)
C31 O1 B3 N1 -59.3(9)
C31 O1 B3 N3 62.6(9)
C1 N4 B3 O1 89.6(8)
C14 N4 B3 O1 -88.9(9)
C1 N4 B3 N1 -36.0(9)
C14 N4 B3 N1 145.6(7)
C1 N4 B3 N3 -146.5(6)
C14 N4 B3 N3 35.1(9)
C4 N1 B3 O1 -89.3(9)
C5 N1 B3 O1 96.2(9)
C4 N1 B3 N4 33.5(9)
C5 N1 B3 N4 -141.0(7)
C4 N1 B3 N3 144.0(7)
C5 N1 B3 N3 -30.5(10)
C6 N3 B3 O1 87.9(9)
C2 N3 B3 O1 -96.1(8)
C6 N3 B3 N4 -34.0(9)
C2 N3 B3 N4 142.0(7)
C6 N3 B3 N1 -144.6(7)
C2 N3 B3 N1 31.5(10)
C17 N5 C29 C20 -164.7(7)
B2 N5 C29 C20 15.6(11)
C17 N5 C29 C28 5.7(9)
B2 N5 C29 C28 -174.0(7)
C22 C20 C29 N5 9.1(11)
C63 C20 C29 N5 -177.4(7)
C22 C20 C29 C28 -158.1(9)
C63 C20 C29 C28 15.4(14)
C16 C28 C29 N5 -2.9(9)
C16 C28 C29 C20 165.5(9)
C95 C33 C36 C34 -177.9(8)
S7 C33 C36 C34 0.5(10)
C35 C34 C36 C33 -0.6(12)
C89 C87 C88 C91 0.7(12)
C72 C71 C73 C76 -0.9(11)
C17 C23 C48 C50 -152.8(9)
C24 C23 C48 C50 35.5(13)
C17 C23 C48 S10 27.6(11)
C24 C23 C48 S10 -144.0(7)
C49 S10 C48 C50 0.5(7)
C49 S10 C48 C23 -179.9(7)
C40 C41 C42 C43 -177.6(9)
S12 C41 C42 C43 0.0(11)
C88 C87 C89 C81 -179.0(8)
C88 C87 C89 S13 -1.0(9)
C85 C81 C89 C87 175.3(9)
S5 C81 C89 C87 -2.9(12)
C85 C81 C89 S13 -2.5(13)
S5 C81 C89 S13 179.3(5)
C91 S13 C89 C87 0.8(7)
C91 S13 C89 C81 179.0(7)
C45 C37 C43 C42 176.5(9)
S12 C37 C43 C42 -1.3(11)
C41 C42 C43 C37 0.9(13)
C41 C40 C44 C39 -175.8(9)
S3 C40 C44 C39 0.6(11)
C38 C39 C44 C40 -0.4(12)
C70 C68 C74 C72 177.3(8)
C70 C68 C74 S8 1.0(9)
C71 C72 C74 C68 -171.3(9)
S6 C72 C74 C68 4.6(12)
C71 C72 C74 S8 4.5(13)
S6 C72 C74 S8 -179.6(5)
C69 S8 C74 C68 -1.4(7)
C69 S8 C74 C72 -177.8(7)
C59 C61 C66 C57 -178.5(8)
C59 C61 C66 S4 -1.4(9)
C64 C57 C66 C61 -154.3(9)
S9 C57 C66 C61 26.7(12)
C64 C57 C66 S4 28.9(12)
S9 C57 C66 S4 -150.1(5)
C63 S4 C66 C61 1.4(7)
C63 S4 C66 C57 178.8(6)
C48 S10 C49 C51 -1.8(8)
C48 S10 C49 C105 -179.2(8)
N6 C21 C30 C18 -12.9(11)
C26 C21 C30 C18 154.4(9)
N6 C21 C30 C76 171.9(7)
C26 C21 C30 C76 -20.8(14)
N2 C18 C30 C21 5.9(11)
C19 C18 C30 C21 -168.4(9)
N2 C18 C30 C76 -179.1(7)
C19 C18 C30 C76 6.7(14)
C65 C58 C67 S11 0.1(10)
C60 S11 C67 C58 0.0(7)
C86 C83 C90 C11 -179.1(8)
C86 C83 C90 S1 -2.2(9)
C6 C11 C90 C83 -134.6(9)
C14 C11 C90 C83 35.5(13)
C6 C11 C90 S1 48.7(10)
C14 C11 C90 S1 -141.1(6)
C82 S1 C90 C83 1.7(7)
C82 S1 C90 C11 179.0(7)
C23 C48 C50 C51 -178.7(9)
S10 C48 C50 C51 0.9(10)
C105 C49 C51 C50 179.7(9)
S10 C49 C51 C50 2.6(11)
C48 C50 C51 C49 -2.3(13)
C71 C73 C76 C30 -174.9(8)
C71 C73 C76 S6 2.8(9)
C21 C30 C76 C73 -39.3(13)
C18 C30 C76 C73 145.8(8)
C21 C30 C76 S6 143.2(7)
C18 C30 C76 S6 -31.7(10)
C72 S6 C76 C73 -3.1(6)
C72 S6 C76 C30 174.9(7)
C87 C88 C91 S13 0.0(11)
C89 S13 C91 C88 -0.5(8)
C104 C93 C94 S16 1.9(11)
C92 S16 C94 C93 -3.6(8)
S18 C46 C47 C103 -1.0(12)
C78 C75 C77 C79 -2.1(18)
C77 C75 C78 C69 -175.8(11)
C77 C75 C78 S15 0.6(11)
C70 C69 C78 C75 -158.5(10)
S8 C69 C78 C75 24.0(14)
C70 C69 C78 S15 25.3(14)
S8 C69 C78 S15 -152.2(6)
C79 S15 C78 C75 0.7(9)
C79 S15 C78 C69 177.6(9)
C75 C77 C79 S15 3(2)
C78 S15 C79 C77 -1.9(14)
C47 C46 S18 C45 -0.1(9)
C37 C45 S18 C46 -175.8(8)
C103 C45 S18 C46 1.1(7)
C46 C47 C103 C45 1.7(10)
C37 C45 C103 C47 175.1(8)
S18 C45 C103 C47 -1.7(8)
C94 C93 C104 C92 1.3(10)
C35 C92 C104 C93 -179.2(8)
S16 C92 C104 C93 -3.8(7)
C51 C49 C105 C107 150(2)
S10 C49 C105 C107 -33(3)
C51 C49 C105 C114 162(2)
S10 C49 C105 C114 -22(3)
C51 C49 C105 S21 -18.3(18)
S10 C49 C105 S21 158.6(9)
C51 C49 C105 S19 -33.3(13)
S10 C49 C105 S19 143.5(6)
C108 S19 C105 C107 0.7(16)
C108 S19 C105 C114 -12(2)
C108 S19 C105 C49 -177.1(9)
C108 S19 C105 S21 30.0(12)
C114 C105 C107 C106 144(11)
C49 C105 C107 C106 176(2)
S21 C105 C107 C106 -13(3)
S19 C105 C107 C106 -1(3)
C108 C106 C107 C105 1(4)
C107 C106 C108 C109 -174(2)
C107 C106 C108 S19 0(3)
C105 S19 C108 C106 0(2)
C105 S19 C108 C109 174.2(15)
C106 C108 C109 C112 145(3)
S19 C108 C109 C112 -29(3)
C106 C108 C109 S20 -38(3)
S19 C108 C109 S20 148.7(12)
C110 S20 C109 C108 -178.5(16)
C110 S20 C109 C112 -0.4(13)
C109 S20 C110 C111 0.2(16)
S20 C110 C111 C112 0(2)
C110 C111 C112 C109 -1(2)
C108 C109 C112 C111 178.6(17)
S20 C109 C112 C111 1(2)
C107 C105 S21 C115 10(3)
C114 C105 S21 C115 2(4)
C49 C105 S21 C115 -178(3)
S19 C105 S21 C115 -142(4)
C118 C116 C117 C115 172(6)
C118 C116 C117 S22 3(3)
C119 S22 C117 C116 -3(3)
C119 S22 C117 C115 -173(5)
C117 C116 C118 C119 -3(4)
C107 C105 C114 C113 -24(7)
C49 C105 C114 C113 -180(3)
S21 C105 C114 C113 0(4)
S19 C105 C114 C113 17(5)
C115 C113 C114 C105 -4(7)
C116 C118 C119 S22 1(4)
C117 S22 C119 C118 1(3)
C114 C113 C115 C117 174(7)
C114 C113 C115 S21 5(7)
C116 C117 C115 C113 2(12)
S22 C117 C115 C113 170(7)
C116 C117 C115 S21 170(4)
S22 C117 C115 S21 -21(8)
C105 S21 C115 C113 -5(7)
C105 S21 C115 C117 -175(6)
